data_4130136
loop_
_publ_author_name
'Lambic, Nikola S.'
'Sommer, Roger D.'
'Ison, Elon A.'

_publ_section_title
;
 Transition-Metal Oxos as the Lewis Basic Component of Frustrated Lewis
 Pairs.
;
_journal_issue 14
_journal_name_full 'Journal of the American Chemical Society'
_journal_page_first 4832
_journal_page_last 4842
_journal_paper_doi 10.1021/jacs.6b00705
_journal_volume 138
_journal_year 2016
_chemical_formula_moiety 'C49 H34 B F15 N3 O Re,0.398(C6 H6), 0.602(C5 H12)'
_chemical_formula_sum 'C54.4 H43.61 B F15 N3 O Re'
_chemical_formula_weight 1237.35
_chemical_name_common 119
_space_group_crystal_system triclinic
_space_group_IT_number 2
_space_group_name_Hall '-P 1'
_space_group_name_H-M_alt 'P -1'
_atom_sites_solution_hydrogens geom
_atom_sites_solution_primary direct
_cell_angle_alpha 69.605(3)
_cell_angle_beta 74.537(3)
_cell_angle_gamma 72.549(3)
_cell_formula_units_Z 2
_cell_length_a 12.0773(7)
_cell_length_b 13.7901(9)
_cell_length_c 16.7455(9)
_cell_measurement_reflns_used 9781
_cell_measurement_temperature 100.(2)
_cell_measurement_theta_max 26.2911
_cell_measurement_theta_min 2.3685
_cell_volume 2452.4(3)
_computing_cell_refinement 'SAINT V8.34A (Bruker AXS Inc., 2013)'
_computing_data_collection 'Bruker Instrument Service v2013.12.0.0'
_computing_data_reduction 'SAINT V8.34A (Bruker AXS Inc., 2013)'
_computing_structure_refinement 'SHELXL-2013 (Sheldrick, 2013)'
_computing_structure_solution 'ShelXT (Sheldrick, 2008)'
_diffrn_ambient_temperature 100.(2)
_diffrn_detector_area_resol_mean 8.3333
_diffrn_measured_fraction_theta_full 0.998
_diffrn_measured_fraction_theta_max 0.998
_diffrn_measurement_device_type 'Bruker-Nonius X8 Kappa APEX II'
_diffrn_measurement_method 'phi and omega scans'
_diffrn_radiation_monochromator graphite
_diffrn_radiation_type MoK\a
_diffrn_radiation_wavelength 0.71073
_diffrn_reflns_av_R_equivalents 0.0529
_diffrn_reflns_av_unetI/netI 0.0409
_diffrn_reflns_limit_h_max 15
_diffrn_reflns_limit_h_min -15
_diffrn_reflns_limit_k_max 17
_diffrn_reflns_limit_k_min -17
_diffrn_reflns_limit_l_max 20
_diffrn_reflns_limit_l_min -20
_diffrn_reflns_number 66459
_diffrn_reflns_theta_full 26.42
_diffrn_reflns_theta_max 26.42
_diffrn_reflns_theta_min 1.80
_diffrn_source 'fine-focus sealed tube'
_exptl_absorpt_coefficient_mu 2.579
_exptl_absorpt_correction_T_max 0.82
_exptl_absorpt_correction_T_min 0.69
_exptl_absorpt_correction_type multi-scan
_exptl_absorpt_process_details 'SADABS V2014/5 (Bruker AXS Inc.)'
_exptl_crystal_colour yellow
_exptl_crystal_density_diffrn 1.676
_exptl_crystal_density_method 'not measured'
_exptl_crystal_description plate
_exptl_crystal_F_000 1228
_exptl_crystal_size_max 0.150
_exptl_crystal_size_mid 0.120
_exptl_crystal_size_min 0.080
_refine_diff_density_max 0.714
_refine_diff_density_min -0.877
_refine_ls_extinction_method none
_refine_ls_goodness_of_fit_ref 1.018
_refine_ls_hydrogen_treatment constr
_refine_ls_matrix_type full
_refine_ls_number_parameters 739
_refine_ls_number_reflns 10040
_refine_ls_number_restraints 0
_refine_ls_restrained_S_all 1.018
_refine_ls_R_factor_all 0.0356
_refine_ls_R_factor_gt 0.0248
_refine_ls_shift/su_max 0.005
_refine_ls_shift/su_mean 0.000
_refine_ls_structure_factor_coef Fsqd
_refine_ls_weighting_details
;

w=1/[\s^2^(Fo^2^)+(0.0191P)^2^+1.3988P]
where P=(Fo^2^+2Fc^2^)/3
;
_refine_ls_weighting_scheme calc
_refine_ls_wR_factor_gt 0.0464
_refine_ls_wR_factor_ref 0.0488
_reflns_number_gt 8685
_reflns_number_total 10040
_reflns_threshold_expression 'I > 2\s(I)'
_cod_data_source_file ja6b00705_si_002.cif
_cod_data_source_block 119
_cod_original_formula_sum 'C54.40 H43.61 B F15 N3 O Re'
_cod_database_code 4130136

loop_
_space_group_symop_operation_xyz
'x, y, z'
'-x, -y, -z'

loop_
_atom_site_type_symbol
_atom_site_label
_atom_site_fract_x
_atom_site_fract_y
_atom_site_fract_z
_atom_site_U_iso_or_equiv
_atom_site_adp_type
_atom_site_calc_flag
_atom_site_refinement_flags_adp
_atom_site_refinement_flags_occupancy
_atom_site_refinement_flags_posn
_atom_site_occupancy
_atom_site_disorder_assembly
_atom_site_disorder_group
Re Re1 0.16745(2) 0.25343(2) 0.75115(2) 0.01438(4) Uani d . . . 1.0 . .
F F1 0.08978(13) 0.49696(13) 0.75340(12) 0.0317(4) Uani d . . . 1.0 . .
F F2 0.03199(17) 0.70047(16) 0.66956(16) 0.0622(7) Uani d . . . 1.0 . .
F F3 0.1878(2) 0.82638(16) 0.6286(2) 0.0847(9) Uani d . . . 1.0 . .
F F4 0.40842(17) 0.73724(15) 0.66584(15) 0.0527(6) Uani d . . . 1.0 . .
F F5 0.47128(13) 0.53234(13) 0.74639(10) 0.0256(4) Uani d . . . 1.0 . .
F F6 0.48215(13) 0.40922(13) 0.64310(9) 0.0264(4) Uani d . . . 1.0 . .
F F7 0.70507(14) 0.30605(15) 0.61278(10) 0.0378(5) Uani d . . . 1.0 . .
F F8 0.80739(14) 0.15383(14) 0.74306(11) 0.0339(4) Uani d . . . 1.0 . .
F F9 0.67802(14) 0.10330(13) 0.90488(10) 0.0283(4) Uani d . . . 1.0 . .
F F10 0.45509(13) 0.20453(12) 0.93871(9) 0.0214(4) Uani d . . . 1.0 . .
F F11 0.42937(13) 0.42231(13) 0.92009(10) 0.0235(4) Uani d . . . 1.0 . .
F F12 0.34012(15) 0.44649(14) 1.07650(10) 0.0324(4) Uani d . . . 1.0 . .
F F13 0.11905(16) 0.41905(16) 1.15633(11) 0.0416(5) Uani d . . . 1.0 . .
F F14 -0.00978(15) 0.36372(17) 1.07475(11) 0.0453(5) Uani d . . . 1.0 . .
F F15 0.07558(14) 0.34030(16) 0.91848(11) 0.0355(5) Uani d . . . 1.0 . .
O O1 0.25396(15) 0.31286(14) 0.78193(11) 0.0158(4) Uani d . . . 1.0 . .
N N1 0.11181(19) 0.33746(18) 0.64255(13) 0.0179(5) Uani d . . . 1.0 . .
N N2 -0.01235(19) 0.29386(18) 0.78727(14) 0.0173(5) Uani d . . . 1.0 . .
N N3 0.13121(19) 0.12648(19) 0.84326(14) 0.0197(5) Uani d . . . 1.0 . .
C C1 -0.0057(2) 0.4122(2) 0.64614(17) 0.0218(6) Uani d . . . 1.0 . .
H H1A -0.0461 0.4122 0.6019 0.026 Uiso calc U . R 1.0 . .
H H1B 0.0033 0.4852 0.6343 0.026 Uiso calc U . R 1.0 . .
C C2 -0.0763(2) 0.3774(2) 0.73419(17) 0.0185(6) Uani d . . . 1.0 . .
C C3 -0.1941(2) 0.4147(2) 0.76267(18) 0.0214(6) Uani d . . . 1.0 . .
H H3 -0.2394 0.4744 0.7265 0.026 Uiso calc U . R 1.0 . .
C C4 -0.2456(2) 0.3636(2) 0.84520(18) 0.0221(6) Uani d . . . 1.0 . .
H H4 -0.3266 0.3893 0.8663 0.026 Uiso calc U . R 1.0 . .
C C5 -0.1801(2) 0.2753(2) 0.89709(17) 0.0208(6) Uani d . . . 1.0 . .
H H5 -0.2159 0.2394 0.9532 0.025 Uiso calc U . R 1.0 . .
C C6 -0.0626(2) 0.2405(2) 0.86623(17) 0.0191(6) Uani d . . . 1.0 . .
C C7 0.0220(2) 0.1437(2) 0.90787(17) 0.0232(7) Uani d . . . 1.0 . .
H H7A 0.0406 0.1533 0.9584 0.028 Uiso calc U . R 1.0 . .
H H7B -0.0134 0.0812 0.9284 0.028 Uiso calc U . R 1.0 . .
C C8 0.1633(2) 0.3322(2) 0.55507(16) 0.0185(6) Uani d . . . 1.0 . .
C C9 0.1277(2) 0.2694(2) 0.52131(17) 0.0214(6) Uani d . . . 1.0 . .
C C10 0.1824(2) 0.2616(2) 0.43891(17) 0.0228(7) Uani d . . . 1.0 . .
H H10 0.1584 0.219 0.4155 0.027 Uiso calc U . R 1.0 . .
C C11 0.2710(2) 0.3140(2) 0.38960(17) 0.0201(6) Uani d . . . 1.0 . .
C C12 0.3015(2) 0.3786(2) 0.42365(17) 0.0231(7) Uani d . . . 1.0 . .
H H12 0.3608 0.4161 0.3901 0.028 Uiso calc U . R 1.0 . .
C C13 0.2479(2) 0.3905(2) 0.50561(17) 0.0207(6) Uani d . . . 1.0 . .
C C14 0.0317(3) 0.2102(3) 0.57142(19) 0.0347(8) Uani d . . . 1.0 . .
H H14A 0.031 0.1912 0.6336 0.052 Uiso calc U . R 1.0 . .
H H14B 0.0467 0.1455 0.5546 0.052 Uiso calc U . R 1.0 . .
H H14C -0.045 0.2556 0.5585 0.052 Uiso calc U . R 1.0 . .
C C15 0.3325(3) 0.2983(2) 0.30206(17) 0.0255(7) Uani d . . . 1.0 . .
H H15A 0.376 0.354 0.2695 0.038 Uiso calc U . R 1.0 . .
H H15B 0.2737 0.3021 0.2698 0.038 Uiso calc U . R 1.0 . .
H H15C 0.3877 0.2285 0.3102 0.038 Uiso calc U . R 1.0 . .
C C16 0.2783(3) 0.4662(3) 0.53863(19) 0.0331(8) Uani d . . . 1.0 . .
H H16A 0.2141 0.5301 0.5355 0.05 Uiso calc U . R 1.0 . .
H H16B 0.3514 0.486 0.503 0.05 Uiso calc U . R 1.0 . .
H H16C 0.2891 0.4318 0.5989 0.05 Uiso calc U . R 1.0 . .
C C17 0.1897(2) 0.0157(2) 0.85961(16) 0.0164(6) Uani d . . . 1.0 . .
C C18 0.2985(2) -0.0211(2) 0.88704(16) 0.0185(6) Uani d . . . 1.0 . .
C C19 0.3549(2) -0.1273(2) 0.89926(16) 0.0203(6) Uani d . . . 1.0 . .
H H19 0.4286 -0.1521 0.9182 0.024 Uiso calc U . R 1.0 . .
C C20 0.3081(3) -0.1986(2) 0.88492(17) 0.0225(6) Uani d . . . 1.0 . .
C C21 0.1979(3) -0.1605(2) 0.86024(17) 0.0245(7) Uani d . . . 1.0 . .
H H21 0.1627 -0.2086 0.852 0.029 Uiso calc U . R 1.0 . .
C C22 0.1380(2) -0.0555(2) 0.84726(17) 0.0227(7) Uani d . . . 1.0 . .
C C23 0.3541(3) 0.0537(2) 0.90260(18) 0.0245(7) Uani d . . . 1.0 . .
H H23A 0.3894 0.097 0.8469 0.037 Uiso calc U . R 1.0 . .
H H23B 0.4154 0.0126 0.9375 0.037 Uiso calc U . R 1.0 . .
H H23C 0.2935 0.1002 0.9334 0.037 Uiso calc U . R 1.0 . .
C C24 0.3720(3) -0.3139(2) 0.8975(2) 0.0333(8) Uani d . . . 1.0 . .
H H24A 0.3167 -0.3556 0.9017 0.05 Uiso calc U . R 1.0 . .
H H24B 0.4046 -0.3409 0.9509 0.05 Uiso calc U . R 1.0 . .
H H24C 0.4363 -0.32 0.8481 0.05 Uiso calc U . R 1.0 . .
C C25 0.0221(3) -0.0191(3) 0.8159(2) 0.0334(8) Uani d . . . 1.0 . .
H H25A -0.0423 -0.0296 0.8658 0.05 Uiso calc U . R 1.0 . .
H H25B 0.0232 -0.0606 0.7785 0.05 Uiso calc U . R 1.0 . .
H H25C 0.0102 0.0564 0.7832 0.05 Uiso calc U . R 1.0 . .
C C26 0.2901(2) 0.1570(2) 0.68050(17) 0.0188(6) Uani d . . . 1.0 . .
C C27 0.2788(3) 0.0671(2) 0.66728(18) 0.0278(7) Uani d . . . 1.0 . .
H H27 0.2055 0.0466 0.6886 0.033 Uiso calc U . R 1.0 . .
C C28 0.3716(3) 0.0064(3) 0.6237(2) 0.0360(8) Uani d . . . 1.0 . .
H H28 0.3612 -0.0546 0.6151 0.043 Uiso calc U . R 1.0 . .
C C29 0.4788(3) 0.0339(3) 0.5930(2) 0.0426(9) Uani d . . . 1.0 . .
H H29 0.5437 -0.0094 0.5655 0.051 Uiso calc U . R 1.0 . .
C C30 0.4903(3) 0.1247(3) 0.6026(2) 0.0478(10) Uani d . . . 1.0 . .
H H30 0.5635 0.1453 0.5802 0.057 Uiso calc U . R 1.0 . .
C C31 0.3979(3) 0.1866(3) 0.6442(2) 0.0356(8) Uani d . . . 1.0 . .
H H31 0.4074 0.2505 0.6484 0.043 Uiso calc U . R 1.0 . .
C C32 0.2851(2) 0.5015(2) 0.75265(17) 0.0182(6) Uani d . . . 1.0 . .
C C33 0.1737(2) 0.5522(2) 0.73166(19) 0.0239(7) Uani d . . . 1.0 . .
C C34 0.1408(3) 0.6583(3) 0.6894(2) 0.0377(8) Uani d . . . 1.0 . .
C C35 0.2189(3) 0.7217(3) 0.6680(3) 0.0466(10) Uani d . . . 1.0 . .
C C36 0.3307(3) 0.6764(3) 0.6870(2) 0.0346(8) Uani d . . . 1.0 . .
C C37 0.3602(2) 0.5699(2) 0.72859(18) 0.0219(6) Uani d . . . 1.0 . .
C C38 0.4550(2) 0.3142(2) 0.79314(16) 0.0160(6) Uani d . . . 1.0 . .
C C39 0.5260(2) 0.3335(2) 0.71168(17) 0.0181(6) Uani d . . . 1.0 . .
C C40 0.6422(2) 0.2818(2) 0.69350(17) 0.0229(7) Uani d . . . 1.0 . .
C C41 0.6940(2) 0.2039(2) 0.75852(18) 0.0221(6) Uani d . . . 1.0 . .
C C42 0.6282(2) 0.1794(2) 0.84031(18) 0.0197(6) Uani d . . . 1.0 . .
C C43 0.5120(2) 0.2340(2) 0.85600(16) 0.0166(6) Uani d . . . 1.0 . .
C C44 0.2591(2) 0.3778(2) 0.91036(16) 0.0185(6) Uani d . . . 1.0 . .
C C45 0.3192(2) 0.4066(2) 0.95563(17) 0.0199(6) Uani d . . . 1.0 . .
C C46 0.2748(3) 0.4206(2) 1.03670(18) 0.0235(7) Uani d . . . 1.0 . .
C C47 0.1639(3) 0.4064(3) 1.07698(18) 0.0290(7) Uani d . . . 1.0 . .
C C48 0.0998(3) 0.3786(3) 1.03565(19) 0.0301(7) Uani d . . . 1.0 . .
C C49 0.1474(2) 0.3659(2) 0.95448(18) 0.0253(7) Uani d . . . 1.0 . .
B B 0.3147(3) 0.3758(3) 0.80977(19) 0.0171(7) Uani d . . . 1.0 . .
C C1S 0.1518(7) 0.9585(6) 0.4582(4) 0.064(2) Uani d . P . 0.602(5) A 1
H H1SA 0.1973 0.8872 0.4562 0.096 Uiso calc U P R 0.602(5) A 1
H H1SB 0.0763 0.9536 0.498 0.096 Uiso calc U P R 0.602(5) A 1
H H1SC 0.1964 0.9913 0.4784 0.096 Uiso calc U P R 0.602(5) A 1
C C2S 0.1293(5) 1.0246(5) 0.3700(4) 0.0427(17) Uani d . P . 0.602(5) A 1
H H2SA 0.0759 1.0937 0.3739 0.051 Uiso calc U P R 0.602(5) A 1
H H2SB 0.0882 0.9887 0.3489 0.051 Uiso calc U P R 0.602(5) A 1
C C3S 0.240(2) 1.0452(18) 0.3043(15) 0.037(4) Uani d . P . 0.602(5) A 1
H H3SA 0.2931 0.976 0.3001 0.045 Uiso calc U P R 0.602(5) A 1
H H3SB 0.2819 1.08 0.326 0.045 Uiso calc U P R 0.602(5) A 1
C C4S 0.2194(6) 1.1139(6) 0.2138(4) 0.0443(17) Uani d . P . 0.602(5) A 1
H H4SA 0.1774 1.0799 0.1915 0.053 Uiso calc U P R 0.602(5) A 1
H H4SB 0.1683 1.184 0.217 0.053 Uiso calc U P R 0.602(5) A 1
C C5S 0.3327(10) 1.1297(8) 0.1518(7) 0.041(2) Uani d . P . 0.602(5) A 1
H H5SA 0.3151 1.1742 0.0945 0.061 Uiso calc U P R 0.602(5) A 1
H H5SB 0.383 1.0606 0.1475 0.061 Uiso calc U P R 0.602(5) A 1
H H5SC 0.3738 1.1647 0.1729 0.061 Uiso calc U P R 0.602(5) A 1
C C6S 0.261(4) 1.040(3) 0.313(3) 0.052(8) Uani d . P . 0.398(5) A 2
H H6S 0.2728 1.0036 0.3705 0.062 Uiso calc U P R 0.398(5) A 2
C C7S 0.1581(9) 1.1030(8) 0.2975(6) 0.036(2) Uani d . P . 0.398(5) A 2
H H7S 0.0956 1.1098 0.3451 0.043 Uiso calc U P R 0.398(5) A 2
C C8S 0.1380(9) 1.1603(7) 0.2134(7) 0.042(3) Uani d . P . 0.398(5) A 2
H H8S 0.0637 1.2065 0.2033 0.051 Uiso calc U P R 0.398(5) A 2
C C9S 0.2324(9) 1.1470(7) 0.1438(7) 0.041(2) Uani d . P . 0.398(5) A 2
H H9S 0.222 1.1858 0.086 0.05 Uiso calc U P R 0.398(5) A 2
C C10S 0.3355(18) 1.0808(11) 0.1587(14) 0.048(4) Uani d . P . 0.398(5) A 2
H H10S 0.3968 1.0706 0.1112 0.058 Uiso calc U P R 0.398(5) A 2
C C11S 0.3548(8) 1.0260(7) 0.2432(6) 0.043(3) Uani d . P . 0.398(5) A 2
H H11S 0.4292 0.9803 0.2536 0.052 Uiso calc U P R 0.398(5) A 2

loop_
_atom_site_aniso_label
_atom_site_aniso_U_11
_atom_site_aniso_U_22
_atom_site_aniso_U_33
_atom_site_aniso_U_12
_atom_site_aniso_U_13
_atom_site_aniso_U_23
Re1 0.01296(6) 0.01780(6) 0.01095(5) -0.00544(4) -0.00139(4) -0.00143(4)
F1 0.0145(9) 0.0275(10) 0.0537(12) -0.0032(8) -0.0062(8) -0.0140(9)
F2 0.0311(11) 0.0320(12) 0.1134(19) 0.0054(9) -0.0411(12) 0.0009(12)
F3 0.0566(15) 0.0193(12) 0.160(3) -0.0050(11) -0.0556(16) 0.0190(14)
F4 0.0416(12) 0.0213(11) 0.0895(16) -0.0145(9) -0.0262(11) 0.0077(10)
F5 0.0194(9) 0.0232(10) 0.0337(9) -0.0071(7) -0.0092(7) -0.0023(7)
F6 0.0220(9) 0.0297(10) 0.0166(8) 0.0021(8) -0.0031(7) -0.0006(7)
F7 0.0242(10) 0.0458(12) 0.0234(9) 0.0012(9) 0.0092(7) -0.0039(8)
F8 0.0140(9) 0.0372(11) 0.0410(11) 0.0048(8) -0.0029(8) -0.0106(9)
F9 0.0272(9) 0.0258(10) 0.0287(9) 0.0016(8) -0.0163(7) -0.0021(8)
F10 0.0251(9) 0.0231(9) 0.0151(8) -0.0076(7) -0.0033(7) -0.0031(7)
F11 0.0213(9) 0.0283(10) 0.0249(9) -0.0087(7) -0.0011(7) -0.0123(7)
F12 0.0389(11) 0.0389(11) 0.0282(9) -0.0085(9) -0.0076(8) -0.0196(8)
F13 0.0455(12) 0.0607(14) 0.0204(9) -0.0129(10) 0.0076(8) -0.0235(9)
F14 0.0302(10) 0.0773(16) 0.0310(10) -0.0226(10) 0.0152(8) -0.0256(10)
F15 0.0221(9) 0.0642(14) 0.0303(10) -0.0194(9) 0.0066(7) -0.0263(9)
O1 0.0137(9) 0.0166(10) 0.0153(9) -0.0019(8) -0.0016(7) -0.0048(8)
N1 0.0156(12) 0.0216(14) 0.0133(11) -0.0053(10) -0.0007(9) -0.0017(10)
N2 0.0149(12) 0.0206(14) 0.0152(11) -0.0052(10) -0.0021(9) -0.0032(10)
N3 0.0181(12) 0.0224(14) 0.0164(12) -0.0067(11) -0.0017(9) -0.0021(10)
C1 0.0176(15) 0.0273(18) 0.0173(14) -0.0038(13) -0.0060(11) -0.0017(12)
C2 0.0163(14) 0.0196(16) 0.0216(14) -0.0058(12) -0.0037(11) -0.0071(12)
C3 0.0178(15) 0.0227(17) 0.0265(16) -0.0032(13) -0.0057(12) -0.0105(13)
C4 0.0135(14) 0.0263(18) 0.0297(16) -0.0036(13) 0.0001(12) -0.0160(13)
C5 0.0181(15) 0.0286(18) 0.0179(14) -0.0107(13) 0.0048(11) -0.0109(13)
C6 0.0212(15) 0.0222(17) 0.0169(14) -0.0091(13) -0.0037(11) -0.0057(12)
C7 0.0214(15) 0.0271(18) 0.0174(14) -0.0091(13) -0.0005(12) -0.0012(12)
C8 0.0169(14) 0.0232(16) 0.0116(13) -0.0031(12) -0.0036(11) -0.0012(11)
C9 0.0190(15) 0.0278(18) 0.0177(14) -0.0112(13) -0.0059(12) -0.0002(12)
C10 0.0257(16) 0.0279(18) 0.0173(14) -0.0116(14) -0.0067(12) -0.0030(12)
C11 0.0201(15) 0.0241(17) 0.0134(13) -0.0046(13) -0.0068(11) 0.0003(12)
C12 0.0200(15) 0.0311(18) 0.0167(14) -0.0133(13) -0.0014(12) -0.0002(13)
C13 0.0222(15) 0.0240(17) 0.0160(14) -0.0107(13) -0.0050(12) -0.0004(12)
C14 0.0360(19) 0.050(2) 0.0247(17) -0.0277(17) 0.0003(14) -0.0082(15)
C15 0.0258(16) 0.0321(19) 0.0175(15) -0.0073(14) -0.0034(12) -0.0057(13)
C16 0.048(2) 0.040(2) 0.0182(15) -0.0297(17) 0.0007(14) -0.0044(14)
C17 0.0198(14) 0.0155(15) 0.0108(13) -0.0064(12) -0.0001(11) 0.0000(11)
C18 0.0219(15) 0.0221(17) 0.0107(13) -0.0097(13) -0.0017(11) -0.0007(11)
C19 0.0214(15) 0.0236(17) 0.0146(14) -0.0069(13) -0.0025(11) -0.0031(12)
C20 0.0324(17) 0.0186(16) 0.0134(14) -0.0072(13) 0.0004(12) -0.0035(12)
C21 0.0356(18) 0.0270(18) 0.0163(14) -0.0203(15) -0.0027(13) -0.0033(13)
C22 0.0252(16) 0.0284(18) 0.0154(14) -0.0137(14) -0.0049(12) -0.0003(12)
C23 0.0276(16) 0.0242(17) 0.0253(16) -0.0111(14) -0.0113(13) -0.0023(13)
C24 0.041(2) 0.0248(19) 0.0319(18) -0.0075(15) -0.0012(15) -0.0099(14)
C25 0.0292(18) 0.040(2) 0.0358(18) -0.0160(16) -0.0116(14) -0.0054(15)
C26 0.0195(15) 0.0193(16) 0.0153(14) -0.0054(12) -0.0021(11) -0.0021(12)
C27 0.0379(18) 0.0290(19) 0.0188(15) -0.0174(15) 0.0012(13) -0.0063(13)
C28 0.058(2) 0.0236(19) 0.0275(17) -0.0074(17) -0.0071(16) -0.0110(14)
C29 0.037(2) 0.051(3) 0.043(2) 0.0105(18) -0.0101(17) -0.0342(19)
C30 0.0202(18) 0.082(3) 0.058(2) -0.0132(19) 0.0069(16) -0.051(2)
C31 0.0261(17) 0.048(2) 0.044(2) -0.0177(16) 0.0083(15) -0.0314(18)
C32 0.0164(14) 0.0219(16) 0.0166(14) -0.0033(12) 0.0002(11) -0.0093(12)
C33 0.0173(15) 0.0230(18) 0.0329(17) -0.0023(13) -0.0054(13) -0.0116(14)
C34 0.0220(17) 0.026(2) 0.063(2) 0.0037(15) -0.0187(16) -0.0102(17)
C35 0.039(2) 0.0159(19) 0.078(3) -0.0009(16) -0.026(2) 0.0025(18)
C36 0.0299(18) 0.0207(18) 0.053(2) -0.0098(15) -0.0129(16) -0.0029(15)
C37 0.0184(15) 0.0209(17) 0.0261(15) -0.0016(13) -0.0067(12) -0.0068(13)
C38 0.0151(14) 0.0201(16) 0.0161(13) -0.0058(12) -0.0028(11) -0.0078(12)
C39 0.0186(14) 0.0171(16) 0.0164(14) -0.0018(12) -0.0061(11) -0.0019(12)
C40 0.0185(15) 0.0296(18) 0.0174(14) -0.0075(13) 0.0036(12) -0.0063(13)
C41 0.0142(14) 0.0225(17) 0.0281(16) -0.0007(12) -0.0035(12) -0.0087(13)
C42 0.0207(15) 0.0148(15) 0.0248(15) -0.0021(12) -0.0125(12) -0.0028(12)
C43 0.0189(14) 0.0187(16) 0.0144(13) -0.0094(12) -0.0014(11) -0.0045(11)
C44 0.0193(15) 0.0192(16) 0.0151(14) -0.0020(12) -0.0015(11) -0.0058(12)
C45 0.0185(15) 0.0205(16) 0.0189(14) -0.0042(12) -0.0002(11) -0.0062(12)
C46 0.0309(17) 0.0230(17) 0.0198(15) -0.0047(14) -0.0058(13) -0.0103(13)
C47 0.0343(18) 0.034(2) 0.0163(15) -0.0050(15) 0.0033(13) -0.0120(14)
C48 0.0220(16) 0.044(2) 0.0219(16) -0.0105(15) 0.0077(13) -0.0127(14)
C49 0.0207(15) 0.0351(19) 0.0247(16) -0.0091(14) -0.0018(12) -0.0138(14)
B 0.0161(16) 0.0207(18) 0.0158(15) -0.0062(14) -0.0011(12) -0.0068(13)
C1S 0.100(6) 0.068(5) 0.038(4) -0.045(5) -0.015(4) -0.009(3)
C2S 0.044(4) 0.053(4) 0.037(3) -0.019(3) -0.009(3) -0.013(3)
C3S 0.054(9) 0.028(6) 0.037(6) -0.022(6) -0.017(5) -0.002(4)
C4S 0.041(4) 0.053(5) 0.042(4) -0.024(4) -0.004(3) -0.011(3)
C5S 0.034(4) 0.053(7) 0.040(4) -0.019(5) 0.003(3) -0.019(5)
C6S 0.058(14) 0.056(14) 0.050(12) -0.009(10) -0.007(11) -0.030(10)
C7S 0.032(5) 0.036(6) 0.045(6) -0.009(5) -0.007(4) -0.016(5)
C8S 0.032(5) 0.026(5) 0.071(7) 0.005(4) -0.025(5) -0.016(5)
C9S 0.055(7) 0.020(5) 0.048(6) -0.008(5) -0.015(5) -0.004(4)
C10S 0.044(7) 0.052(10) 0.063(9) -0.020(9) -0.009(6) -0.028(9)
C11S 0.042(6) 0.037(6) 0.052(6) 0.000(4) -0.015(5) -0.018(5)

loop_
_atom_type_symbol
_atom_type_description
_atom_type_scat_dispersion_real
_atom_type_scat_dispersion_imag
_atom_type_scat_source
C C 0.0033 0.0016 'International Tables Vol C Tables 4.2.6.8 and 6.1.1.4'
H H 0.0000 0.0000 'International Tables Vol C Tables 4.2.6.8 and 6.1.1.4'
B B 0.0013 0.0007 'International Tables Vol C Tables 4.2.6.8 and 6.1.1.4'
F F 0.0171 0.0103 'International Tables Vol C Tables 4.2.6.8 and 6.1.1.4'
N N 0.0061 0.0033 'International Tables Vol C Tables 4.2.6.8 and 6.1.1.4'
O O 0.0106 0.0060 'International Tables Vol C Tables 4.2.6.8 and 6.1.1.4'
Re Re -1.0185 7.2310 'International Tables Vol C Tables 4.2.6.8 and 6.1.1.4'

loop_
_geom_angle_atom_site_label_1
_geom_angle_atom_site_label_2
_geom_angle_atom_site_label_3
_geom_angle
O1 Re1 N1 113.95(9)
O1 Re1 N3 111.25(8)
N1 Re1 N3 134.14(9)
O1 Re1 N2 118.28(8)
N1 Re1 N2 75.92(9)
N3 Re1 N2 76.47(9)
O1 Re1 C26 104.27(9)
N1 Re1 C26 86.38(10)
N3 Re1 C26 89.92(10)
N2 Re1 C26 137.43(10)
B O1 Re1 172.64(17)
C8 N1 C1 111.5(2)
C8 N1 Re1 129.69(17)
C1 N1 Re1 118.57(16)
C6 N2 C2 121.8(2)
C6 N2 Re1 118.60(18)
C2 N2 Re1 119.42(17)
C17 N3 C7 111.7(2)
C17 N3 Re1 131.90(17)
C7 N3 Re1 116.32(18)
N1 C1 C2 108.3(2)
N1 C1 H1A 110.0
C2 C1 H1A 110.0
N1 C1 H1B 110.0
C2 C1 H1B 110.0
H1A C1 H1B 108.4
N2 C2 C3 119.9(2)
N2 C2 C1 111.9(2)
C3 C2 C1 128.0(3)
C2 C3 C4 118.7(3)
C2 C3 H3 120.7
C4 C3 H3 120.7
C5 C4 C3 120.6(3)
C5 C4 H4 119.7
C3 C4 H4 119.7
C6 C5 C4 119.0(3)
C6 C5 H5 120.5
C4 C5 H5 120.5
N2 C6 C5 119.8(3)
N2 C6 C7 112.0(2)
C5 C6 C7 128.1(2)
N3 C7 C6 108.6(2)
N3 C7 H7A 110.0
C6 C7 H7A 110.0
N3 C7 H7B 110.0
C6 C7 H7B 110.0
H7A C7 H7B 108.3
C13 C8 C9 121.0(2)
C13 C8 N1 119.4(2)
C9 C8 N1 119.6(2)
C10 C9 C8 118.6(2)
C10 C9 C14 119.2(3)
C8 C9 C14 122.2(2)
C11 C10 C9 122.0(3)
C11 C10 H10 119.0
C9 C10 H10 119.0
C12 C11 C10 118.0(3)
C12 C11 C15 122.0(2)
C10 C11 C15 120.0(3)
C11 C12 C13 122.2(3)
C11 C12 H12 118.9
C13 C12 H12 118.9
C12 C13 C8 118.1(3)
C12 C13 C16 120.8(2)
C8 C13 C16 121.1(2)
C9 C14 H14A 109.5
C9 C14 H14B 109.5
H14A C14 H14B 109.5
C9 C14 H14C 109.5
H14A C14 H14C 109.5
H14B C14 H14C 109.5
C11 C15 H15A 109.5
C11 C15 H15B 109.5
H15A C15 H15B 109.5
C11 C15 H15C 109.5
H15A C15 H15C 109.5
H15B C15 H15C 109.5
C13 C16 H16A 109.5
C13 C16 H16B 109.5
H16A C16 H16B 109.5
C13 C16 H16C 109.5
H16A C16 H16C 109.5
H16B C16 H16C 109.5
C18 C17 C22 119.9(3)
C18 C17 N3 120.1(2)
C22 C17 N3 120.0(2)
C19 C18 C17 118.9(3)
C19 C18 C23 120.5(2)
C17 C18 C23 120.6(3)
C18 C19 C20 122.6(3)
C18 C19 H19 118.7
C20 C19 H19 118.7
C19 C20 C21 117.3(3)
C19 C20 C24 121.6(3)
C21 C20 C24 121.1(3)
C22 C21 C20 122.4(3)
C22 C21 H21 118.8
C20 C21 H21 118.8
C21 C22 C17 118.9(3)
C21 C22 C25 119.2(3)
C17 C22 C25 121.8(3)
C18 C23 H23A 109.5
C18 C23 H23B 109.5
H23A C23 H23B 109.5
C18 C23 H23C 109.5
H23A C23 H23C 109.5
H23B C23 H23C 109.5
C20 C24 H24A 109.5
C20 C24 H24B 109.5
H24A C24 H24B 109.5
C20 C24 H24C 109.5
H24A C24 H24C 109.5
H24B C24 H24C 109.5
C22 C25 H25A 109.5
C22 C25 H25B 109.5
H25A C25 H25B 109.5
C22 C25 H25C 109.5
H25A C25 H25C 109.5
H25B C25 H25C 109.5
C27 C26 C31 116.9(3)
C27 C26 Re1 128.2(2)
C31 C26 Re1 114.9(2)
C26 C27 C28 121.6(3)
C26 C27 H27 119.2
C28 C27 H27 119.2
C29 C28 C27 120.3(3)
C29 C28 H28 119.9
C27 C28 H28 119.9
C30 C29 C28 118.9(3)
C30 C29 H29 120.6
C28 C29 H29 120.6
C29 C30 C31 121.2(3)
C29 C30 H30 119.4
C31 C30 H30 119.4
C30 C31 C26 121.0(3)
C30 C31 H31 119.5
C26 C31 H31 119.5
C37 C32 C33 113.3(3)
C37 C32 B 125.2(2)
C33 C32 B 121.2(2)
F1 C33 C34 115.6(3)
F1 C33 C32 120.3(3)
C34 C33 C32 124.1(3)
F2 C34 C35 120.0(3)
F2 C34 C33 120.3(3)
C35 C34 C33 119.7(3)
F3 C35 C34 120.8(3)
F3 C35 C36 120.1(3)
C34 C35 C36 119.1(3)
F4 C36 C37 120.9(3)
F4 C36 C35 119.8(3)
C37 C36 C35 119.3(3)
F5 C37 C36 115.4(3)
F5 C37 C32 120.0(2)
C36 C37 C32 124.5(3)
C43 C38 C39 113.1(2)
C43 C38 B 124.5(2)
C39 C38 B 122.3(2)
F6 C39 C40 115.2(2)
F6 C39 C38 120.0(2)
C40 C39 C38 124.7(2)
F7 C40 C41 119.6(2)
F7 C40 C39 120.9(2)
C41 C40 C39 119.5(3)
F8 C41 C40 120.7(3)
F8 C41 C42 120.4(2)
C40 C41 C42 118.9(3)
F9 C42 C41 119.5(2)
F9 C42 C43 120.6(2)
C41 C42 C43 119.9(2)
F10 C43 C42 115.3(2)
F10 C43 C38 120.7(2)
C42 C43 C38 124.0(2)
C49 C44 C45 113.0(2)
C49 C44 B 126.1(2)
C45 C44 B 120.4(2)
F11 C45 C46 115.7(2)
F11 C45 C44 119.8(2)
C46 C45 C44 124.5(3)
F12 C46 C47 120.2(2)
F12 C46 C45 120.5(3)
C47 C46 C45 119.3(3)
F13 C47 C46 120.3(3)
F13 C47 C48 120.7(3)
C46 C47 C48 119.0(3)
F14 C48 C47 119.8(3)
F14 C48 C49 120.4(3)
C47 C48 C49 119.8(3)
F15 C49 C48 115.1(2)
F15 C49 C44 120.6(2)
C48 C49 C44 124.3(3)
O1 B C32 109.6(2)
O1 B C44 111.1(2)
C32 B C44 104.0(2)
O1 B C38 102.9(2)
C32 B C38 114.6(2)
C44 B C38 114.7(2)
C2S C1S H1SA 109.5
C2S C1S H1SB 109.5
H1SA C1S H1SB 109.5
C2S C1S H1SC 109.5
H1SA C1S H1SC 109.5
H1SB C1S H1SC 109.5
C1S C2S C3S 114.0(11)
C1S C2S H2SA 108.8
C3S C2S H2SA 108.8
C1S C2S H2SB 108.8
C3S C2S H2SB 108.8
H2SA C2S H2SB 107.6
C2S C3S C4S 114.9(17)
C2S C3S H3SA 108.5
C4S C3S H3SA 108.5
C2S C3S H3SB 108.5
C4S C3S H3SB 108.5
H3SA C3S H3SB 107.5
C5S C4S C3S 112.2(11)
C5S C4S H4SA 109.2
C3S C4S H4SA 109.2
C5S C4S H4SB 109.2
C3S C4S H4SB 109.2
H4SA C4S H4SB 107.9
C4S C5S H5SA 109.5
C4S C5S H5SB 109.5
H5SA C5S H5SB 109.5
C4S C5S H5SC 109.5
H5SA C5S H5SC 109.5
H5SB C5S H5SC 109.5
C7S C6S C11S 120.(3)
C7S C6S H6S 119.8
C11S C6S H6S 119.8
C6S C7S C8S 122.(2)
C6S C7S H7S 119.1
C8S C7S H7S 119.1
C7S C8S C9S 117.7(9)
C7S C8S H8S 121.2
C9S C8S H8S 121.2
C10S C9S C8S 120.6(13)
C10S C9S H9S 119.7
C8S C9S H9S 119.7
C9S C10S C11S 121.0(17)
C9S C10S H10S 119.5
C11S C10S H10S 119.5
C10S C11S C6S 118.(2)
C10S C11S H11S 120.8
C6S C11S H11S 120.8

loop_
_geom_bond_atom_site_label_1
_geom_bond_atom_site_label_2
_geom_bond_distance
Re1 O1 1.7674(17)
Re1 N1 1.954(2)
Re1 N3 1.963(2)
Re1 N2 2.050(2)
Re1 C26 2.084(3)
F1 C33 1.346(3)
F2 C34 1.348(3)
F3 C35 1.343(4)
F4 C36 1.341(3)
F5 C37 1.359(3)
F6 C39 1.359(3)
F7 C40 1.344(3)
F8 C41 1.337(3)
F9 C42 1.345(3)
F10 C43 1.350(3)
F11 C45 1.353(3)
F12 C46 1.345(3)
F13 C47 1.346(3)
F14 C48 1.353(3)
F15 C49 1.360(3)
O1 B 1.535(3)
N1 C8 1.449(3)
N1 C1 1.483(3)
N2 C6 1.349(3)
N2 C2 1.353(3)
N3 C17 1.440(3)
N3 C7 1.482(3)
C1 C2 1.488(4)
C1 H1A 0.99
C1 H1B 0.99
C2 C3 1.374(4)
C3 C4 1.385(4)
C3 H3 0.95
C4 C5 1.383(4)
C4 H4 0.95
C5 C6 1.373(4)
C5 H5 0.95
C6 C7 1.492(4)
C7 H7A 0.99
C7 H7B 0.99
C8 C13 1.397(4)
C8 C9 1.397(4)
C9 C10 1.388(4)
C9 C14 1.512(4)
C10 C11 1.388(4)
C10 H10 0.95
C11 C12 1.384(4)
C11 C15 1.514(4)
C12 C13 1.396(4)
C12 H12 0.95
C13 C16 1.508(4)
C14 H14A 0.98
C14 H14B 0.98
C14 H14C 0.98
C15 H15A 0.98
C15 H15B 0.98
C15 H15C 0.98
C16 H16A 0.98
C16 H16B 0.98
C16 H16C 0.98
C17 C18 1.398(4)
C17 C22 1.405(4)
C18 C19 1.384(4)
C18 C23 1.510(4)
C19 C20 1.384(4)
C19 H19 0.95
C20 C21 1.393(4)
C20 C24 1.512(4)
C21 C22 1.380(4)
C21 H21 0.95
C22 C25 1.507(4)
C23 H23A 0.98
C23 H23B 0.98
C23 H23C 0.98
C24 H24A 0.98
C24 H24B 0.98
C24 H24C 0.98
C25 H25A 0.98
C25 H25B 0.98
C25 H25C 0.98
C26 C27 1.383(4)
C26 C31 1.399(4)
C27 C28 1.385(4)
C27 H27 0.95
C28 C29 1.374(5)
C28 H28 0.95
C29 C30 1.367(5)
C29 H29 0.95
C30 C31 1.374(4)
C30 H30 0.95
C31 H31 0.95
C32 C37 1.389(4)
C32 C33 1.393(4)
C32 B 1.644(4)
C33 C34 1.371(4)
C34 C35 1.370(5)
C35 C36 1.378(4)
C36 C37 1.369(4)
C38 C43 1.387(4)
C38 C39 1.388(4)
C38 B 1.648(4)
C39 C40 1.377(4)
C40 C41 1.370(4)
C41 C42 1.371(4)
C42 C43 1.383(4)
C44 C49 1.383(4)
C44 C45 1.391(4)
C44 B 1.646(4)
C45 C46 1.378(4)
C46 C47 1.367(4)
C47 C48 1.368(4)
C48 C49 1.377(4)
C1S C2S 1.487(8)
C1S H1SA 0.98
C1S H1SB 0.98
C1S H1SC 0.98
C2S C3S 1.52(2)
C2S H2SA 0.99
C2S H2SB 0.99
C3S C4S 1.52(2)
C3S H3SA 0.99
C3S H3SB 0.99
C4S C5S 1.503(12)
C4S H4SA 0.99
C4S H4SB 0.99
C5S H5SA 0.98
C5S H5SB 0.98
C5S H5SC 0.98
C6S C7S 1.32(4)
C6S C11S 1.41(4)
C6S H6S 0.95
C7S C8S 1.400(13)
C7S H7S 0.95
C8S C9S 1.416(14)
C8S H8S 0.95
C9S C10S 1.33(2)
C9S H9S 0.95
C10S C11S 1.40(2)
C10S H10S 0.95
C11S H11S 0.95

loop_
_geom_torsion_atom_site_label_1
_geom_torsion_atom_site_label_2
_geom_torsion_atom_site_label_3
_geom_torsion_atom_site_label_4
_geom_torsion
C8 N1 C1 C2 152.8(2)
Re1 N1 C1 C2 -21.8(3)
C6 N2 C2 C3 4.7(4)
Re1 N2 C2 C3 -170.8(2)
C6 N2 C2 C1 -171.1(2)
Re1 N2 C2 C1 13.5(3)
N1 C1 C2 N2 4.5(3)
N1 C1 C2 C3 -170.9(3)
N2 C2 C3 C4 -1.6(4)
C1 C2 C3 C4 173.4(3)
C2 C3 C4 C5 -1.4(4)
C3 C4 C5 C6 1.4(4)
C2 N2 C6 C5 -4.7(4)
Re1 N2 C6 C5 170.81(19)
C2 N2 C6 C7 172.7(2)
Re1 N2 C6 C7 -11.8(3)
C4 C5 C6 N2 1.6(4)
C4 C5 C6 C7 -175.3(3)
C17 N3 C7 C6 -151.1(2)
Re1 N3 C7 C6 27.1(3)
N2 C6 C7 N3 -8.9(3)
C5 C6 C7 N3 168.2(3)
C1 N1 C8 C13 99.5(3)
Re1 N1 C8 C13 -86.8(3)
C1 N1 C8 C9 -80.4(3)
Re1 N1 C8 C9 93.4(3)
C13 C8 C9 C10 3.2(4)
N1 C8 C9 C10 -176.9(2)
C13 C8 C9 C14 -176.6(3)
N1 C8 C9 C14 3.2(4)
C8 C9 C10 C11 0.1(4)
C14 C9 C10 C11 179.9(3)
C9 C10 C11 C12 -2.3(4)
C9 C10 C11 C15 176.7(3)
C10 C11 C12 C13 1.3(4)
C15 C11 C12 C13 -177.7(3)
C11 C12 C13 C8 1.9(4)
C11 C12 C13 C16 -176.5(3)
C9 C8 C13 C12 -4.2(4)
N1 C8 C13 C12 176.0(2)
C9 C8 C13 C16 174.2(3)
N1 C8 C13 C16 -5.6(4)
C7 N3 C17 C18 -111.6(3)
Re1 N3 C17 C18 70.6(3)
C7 N3 C17 C22 69.0(3)
Re1 N3 C17 C22 -108.9(3)
C22 C17 C18 C19 1.8(4)
N3 C17 C18 C19 -177.7(2)
C22 C17 C18 C23 -178.6(2)
N3 C17 C18 C23 2.0(4)
C17 C18 C19 C20 0.4(4)
C23 C18 C19 C20 -179.3(3)
C18 C19 C20 C21 -2.3(4)
C18 C19 C20 C24 179.1(3)
C19 C20 C21 C22 2.2(4)
C24 C20 C21 C22 -179.2(3)
C20 C21 C22 C17 -0.2(4)
C20 C21 C22 C25 176.7(3)
C18 C17 C22 C21 -1.8(4)
N3 C17 C22 C21 177.6(2)
C18 C17 C22 C25 -178.7(3)
N3 C17 C22 C25 0.8(4)
C31 C26 C27 C28 3.0(4)
Re1 C26 C27 C28 -175.2(2)
C26 C27 C28 C29 0.6(5)
C27 C28 C29 C30 -3.0(5)
C28 C29 C30 C31 1.7(6)
C29 C30 C31 C26 2.0(6)
C27 C26 C31 C30 -4.3(5)
Re1 C26 C31 C30 174.2(3)
C37 C32 C33 F1 -177.8(2)
B C32 C33 F1 -4.1(4)
C37 C32 C33 C34 1.7(4)
B C32 C33 C34 175.4(3)
F1 C33 C34 F2 -2.2(5)
C32 C33 C34 F2 178.2(3)
F1 C33 C34 C35 177.3(3)
C32 C33 C34 C35 -2.2(5)
F2 C34 C35 F3 1.2(6)
C33 C34 C35 F3 -178.3(3)
F2 C34 C35 C36 -178.4(4)
C33 C34 C35 C36 2.1(6)
F3 C35 C36 F4 -0.1(6)
C34 C35 C36 F4 179.5(3)
F3 C35 C36 C37 178.8(3)
C34 C35 C36 C37 -1.6(6)
F4 C36 C37 F5 0.2(5)
C35 C36 C37 F5 -178.7(3)
F4 C36 C37 C32 -179.9(3)
C35 C36 C37 C32 1.2(5)
C33 C32 C37 F5 178.7(2)
B C32 C37 F5 5.3(4)
C33 C32 C37 C36 -1.1(4)
B C32 C37 C36 -174.5(3)
C43 C38 C39 F6 179.3(2)
B C38 C39 F6 3.5(4)
C43 C38 C39 C40 -1.7(4)
B C38 C39 C40 -177.5(3)
F6 C39 C40 F7 -0.3(4)
C38 C39 C40 F7 -179.4(3)
F6 C39 C40 C41 -179.8(2)
C38 C39 C40 C41 1.2(5)
F7 C40 C41 F8 1.9(4)
C39 C40 C41 F8 -178.6(3)
F7 C40 C41 C42 -179.4(3)
C39 C40 C41 C42 0.1(4)
F8 C41 C42 F9 -1.1(4)
C40 C41 C42 F9 -179.8(2)
F8 C41 C42 C43 178.0(2)
C40 C41 C42 C43 -0.7(4)
F9 C42 C43 F10 -0.4(4)
C41 C42 C43 F10 -179.5(2)
F9 C42 C43 C38 179.2(2)
C41 C42 C43 C38 0.1(4)
C39 C38 C43 F10 -179.4(2)
B C38 C43 F10 -3.7(4)
C39 C38 C43 C42 1.0(4)
B C38 C43 C42 176.8(3)
C49 C44 C45 F11 -179.3(2)
B C44 C45 F11 -6.9(4)
C49 C44 C45 C46 1.0(4)
B C44 C45 C46 173.5(3)
F11 C45 C46 F12 -1.0(4)
C44 C45 C46 F12 178.7(3)
F11 C45 C46 C47 179.9(3)
C44 C45 C46 C47 -0.4(5)
F12 C46 C47 F13 0.5(4)
C45 C46 C47 F13 179.6(3)
F12 C46 C47 C48 -179.1(3)
C45 C46 C47 C48 0.0(5)
F13 C47 C48 F14 0.1(5)
C46 C47 C48 F14 179.6(3)
F13 C47 C48 C49 -179.9(3)
C46 C47 C48 C49 -0.3(5)
F14 C48 C49 F15 1.3(4)
C47 C48 C49 F15 -178.8(3)
F14 C48 C49 C44 -178.9(3)
C47 C48 C49 C44 1.1(5)
C45 C44 C49 F15 178.5(3)
B C44 C49 F15 6.6(5)
C45 C44 C49 C48 -1.3(4)
B C44 C49 C48 -173.2(3)
C37 C32 B O1 -148.2(3)
C33 C32 B O1 38.9(3)
C37 C32 B C44 93.0(3)
C33 C32 B C44 -80.0(3)
C37 C32 B C38 -33.1(4)
C33 C32 B C38 154.0(2)
C49 C44 B O1 -24.8(4)
C45 C44 B O1 163.9(2)
C49 C44 B C32 93.0(3)
C45 C44 B C32 -78.3(3)
C49 C44 B C38 -141.0(3)
C45 C44 B C38 47.7(4)
C43 C38 B O1 -94.4(3)
C39 C38 B O1 80.9(3)
C43 C38 B C32 146.7(3)
C39 C38 B C32 -38.0(4)
C43 C38 B C44 26.4(4)
C39 C38 B C44 -158.3(3)
C1S C2S C3S C4S -179.2(11)
C2S C3S C4S C5S -179.1(12)
C11S C6S C7S C8S -2.(4)
C6S C7S C8S C9S 1.(2)
C7S C8S C9S C10S 1.1(14)
C8S C9S C10S C11S -2.6(17)
C9S C10S C11S C6S 2.(2)
C7S C6S C11S C10S 0.(4)
